data_7243691
loop_
_publ_author_name
'Yuan, Guo-Jun'
'Zhou, Hong'
'Li, Li'
'Chen, Hong'
'Ren, Xiao-Ming'

_publ_section_title
;
 Supramolecular [Na(15-crown-5)]+ cations anchored to face-sharing
 octahedral lead bromide chains featuring a rotor-like one-dimensional
 perovskite with a reversible isostructural phase transition near room
 temperature
;
_journal_issue 44
_journal_name_full CrystEngComm
_journal_page_first 7787
_journal_page_last 7793
_journal_paper_doi 10.1039/D1CE01273H
_journal_volume 23
_journal_year 2021
_chemical_formula_moiety 'C10 H20 Br3 Na O5 Pb'
_chemical_formula_sum 'C10 H20 Br3 Na O5 Pb'
_chemical_formula_weight 690.17
_space_group_crystal_system orthorhombic
_space_group_IT_number 62
_space_group_name_Hall '-P 2ac 2n'
_space_group_name_H-M_alt 'P n m a'
_atom_sites_solution_hydrogens difmap
_audit_creation_method SHELXL-2018/3
_audit_update_record
;
2021-07-22 deposited with the CCDC.	2021-10-06 downloaded from the CCDC.
;
_cell_angle_alpha 90
_cell_angle_beta 90
_cell_angle_gamma 90
_cell_formula_units_Z 4
_cell_length_a 7.8755(3)
_cell_length_b 13.8822(5)
_cell_length_c 16.5729(7)
_cell_measurement_reflns_used 7228
_cell_measurement_temperature 250(2)
_cell_measurement_theta_max 28.33
_cell_measurement_theta_min 2.46
_cell_volume 1811.90(12)
_computing_cell_refinement 'Bruker SAINT'
_computing_data_collection 'Bruker APEX3'
_computing_data_reduction 'Bruker SAINT'
_computing_molecular_graphics 'Bruker SHELXTL'
_computing_publication_material 'Bruker SHELXTL'
_computing_structure_refinement 'SHELXL-2018/3 (Sheldrick, 2018)'
_computing_structure_solution 'SHELXT 2014/5 (Sheldrick, 2014)'
_diffrn_ambient_temperature 250(2)
_diffrn_detector_area_resol_mean 10.42
_diffrn_measured_fraction_theta_full 0.998
_diffrn_measured_fraction_theta_max 0.985
_diffrn_measurement_device_type 'Bruker D8 QUEST PHOTON 100'
_diffrn_measurement_method '\f and \w scans'
_diffrn_radiation_type MoK\a
_diffrn_radiation_wavelength 0.71073
_diffrn_reflns_av_R_equivalents 0.0537
_diffrn_reflns_av_unetI/netI 0.0373
_diffrn_reflns_Laue_measured_fraction_full 0.998
_diffrn_reflns_Laue_measured_fraction_max 0.985
_diffrn_reflns_limit_h_max 10
_diffrn_reflns_limit_h_min -10
_diffrn_reflns_limit_k_max 17
_diffrn_reflns_limit_k_min -17
_diffrn_reflns_limit_l_max 22
_diffrn_reflns_limit_l_min -21
_diffrn_reflns_number 17844
_diffrn_reflns_point_group_measured_fraction_full 0.998
_diffrn_reflns_point_group_measured_fraction_max 0.985
_diffrn_reflns_theta_full 25.242
_diffrn_reflns_theta_max 28.332
_diffrn_reflns_theta_min 2.864
_diffrn_source.source 'Ius 2.0'
_diffrn_source.type microfocus

_exptl_absorpt_coefficient_mu 15.962
_exptl_absorpt_correction_T_max 0.7456
_exptl_absorpt_correction_T_min 0.3157
_exptl_absorpt_correction_type multi-scan
_exptl_absorpt_process_details sadabs
_exptl_crystal_colour colourless
_exptl_crystal_density_diffrn 2.530
_exptl_crystal_description block
_exptl_crystal_F_000 1272
_exptl_crystal_size_max 0.110
_exptl_crystal_size_mid 0.110
_exptl_crystal_size_min 0.100
_refine_diff_density_max 1.527
_refine_diff_density_min -1.635
_refine_diff_density_rms 0.164
_refine_ls_extinction_coef 0.00106(9)
_refine_ls_extinction_expression Fc^*^=kFc[1+0.001xFc^2^\l^3^/sin(2\q)]^-1/4^
_refine_ls_extinction_method 'SHELXL-2018/3 (Sheldrick 2018)'
_refine_ls_goodness_of_fit_ref 1.031
_refine_ls_hydrogen_treatment constr
_refine_ls_matrix_type full
_refine_ls_number_parameters 158
_refine_ls_number_reflns 2321
_refine_ls_number_restraints 6
_refine_ls_restrained_S_all 1.030
_refine_ls_R_factor_all 0.0474
_refine_ls_R_factor_gt 0.0272
_refine_ls_shift/su_max 0.002
_refine_ls_shift/su_mean 0.000
_refine_ls_structure_factor_coef Fsqd
_refine_ls_weighting_details 'w=1/[\s^2^(Fo^2^)+(0.0240P)^2^] where P=(Fo^2^+2Fc^2^)/3'
_refine_ls_weighting_scheme calc
_refine_ls_wR_factor_gt 0.0496
_refine_ls_wR_factor_ref 0.0543
_reflns_Friedel_coverage 0.000
_reflns_number_gt 1785
_reflns_number_total 2321
_reflns_threshold_expression 'I > 2\s(I)'
_cod_data_source_file d1ce01273h2.cif
_cod_data_source_block 4
_cod_depositor_comments 'Adding full bibliography for 7243683--7243691.cif.'
_cod_database_code 7243691
_shelx_shelxl_version_number 2018/3
_shelx_space_group_comment
;
The symmetry employed for this shelxl refinement is uniquely defined
by the following loop, which should always be used as a source of
symmetry information in preference to the above space-group names.
They are only intended as comments.
;
_shelx_estimated_absorpt_t_min 0.273
_shelx_estimated_absorpt_t_max 0.298

loop_
_space_group_symop_operation_xyz
'x, y, z'
'-x+1/2, -y, z+1/2'
'-x, y+1/2, -z'
'x+1/2, -y+1/2, -z+1/2'
'-x, -y, -z'
'x-1/2, y, -z-1/2'
'x, -y-1/2, z'
'-x-1/2, y-1/2, z-1/2'

loop_
_atom_site_label
_atom_site_type_symbol
_atom_site_fract_x
_atom_site_fract_y
_atom_site_fract_z
_atom_site_U_iso_or_equiv
_atom_site_adp_type
_atom_site_occupancy
_atom_site_site_symmetry_order
_atom_site_calc_flag
_atom_site_refinement_flags_posn
_atom_site_refinement_flags_adp
_atom_site_refinement_flags_occupancy
_atom_site_disorder_assembly
_atom_site_disorder_group
Pb1 Pb 0.67432(2) 0.750000 0.74976(2) 0.02640(9) Uani 1 2 d S T P . .
Br1 Br 0.43280(4) 0.60426(3) 0.81417(3) 0.03615(12) Uani 1 1 d . . . . .
Br2 Br 0.42273(7) 0.750000 0.60640(3) 0.03947(16) Uani 1 2 d S T P . .
Na1 Na 0.5589(2) 0.750000 0.44173(13) 0.0317(5) Uani 1 2 d S T P . .
O1 O 0.4740(8) 0.6288(4) 0.3471(4) 0.0453(15) Uani 0.5 1 d . . P . .
O2 O 0.3357(8) 0.8067(5) 0.3540(4) 0.0407(16) Uani 0.5 1 d . . P . .
O3 O 0.5674(7) 0.9219(4) 0.4323(4) 0.0372(14) Uani 0.5 1 d . . P . .
O4 O 0.8518(7) 0.8029(4) 0.4270(4) 0.0363(13) Uani 0.5 1 d . . P . .
O5 O 0.7428(8) 0.6173(4) 0.4474(4) 0.0437(15) Uani 0.5 1 d . . P . .
C1 C 0.3015(14) 0.6433(9) 0.3315(7) 0.046(3) Uani 0.5 1 d . . P . .
H1A H 0.271957 0.599560 0.289035 0.055 Uiso 0.5 1 d R U P . .
H1B H 0.228887 0.630829 0.376545 0.055 Uiso 0.5 1 d R U P . .
C2 C 0.2808(8) 0.750000 0.2945(5) 0.0529(17) Uani 1 2 d S T P . .
H2A H 0.344323 0.761170 0.246165 0.063 Uiso 0.5 1 d R U P . .
H2B H 0.163526 0.762560 0.283605 0.063 Uiso 0.5 1 d R U P . .
C3 C 0.3681(16) 0.9012(7) 0.3234(7) 0.045(3) Uani 0.5 1 d . . P . .
H3A H 0.267529 0.927808 0.299830 0.054 Uiso 0.5 1 d R U P . .
H3B H 0.454026 0.897990 0.282697 0.054 Uiso 0.5 1 d R U P . .
C4 C 0.4273(15) 0.9647(13) 0.3904(10) 0.043(3) Uani 0.5 1 d . . P . .
H4A H 0.457705 1.027339 0.370667 0.052 Uiso 0.5 1 d R U P . .
H4B H 0.337494 0.972218 0.428737 0.052 Uiso 0.5 1 d R U P . .
C5 C 0.734(3) 0.959(3) 0.4088(17) 0.038(5) Uani 0.5 1 d . U P . .
H5A H 0.741752 1.026262 0.422127 0.046 Uiso 0.5 1 d R U P . .
H5B H 0.746452 0.952281 0.351677 0.046 Uiso 0.5 1 d R U P . .
C6 C 0.8584(15) 0.9005(8) 0.4519(8) 0.039(3) Uani 0.5 1 d . . P . .
H6A H 0.967751 0.924399 0.436696 0.047 Uiso 0.5 1 d R U P . .
H6B H 0.846123 0.907269 0.509026 0.047 Uiso 0.5 1 d R U P . .
C7 C 0.9419(7) 0.750000 0.4796(4) 0.0548(18) Uani 1 2 d S T P . .
H7A H 0.904763 0.759500 0.534052 0.066 Uiso 0.5 1 d R U P . .
H7B H 1.059337 0.766940 0.475852 0.066 Uiso 0.5 1 d R U P . .
C8 C 0.9197(15) 0.6393(9) 0.4457(8) 0.050(3) Uani 0.5 1 d . . P . .
H8A H 0.975864 0.596811 0.482631 0.061 Uiso 0.5 1 d R U P . .
H8B H 0.969724 0.630552 0.393560 0.061 Uiso 0.5 1 d R U P . .
C9 C 0.692(3) 0.538(2) 0.3987(19) 0.043(5) Uani 0.5 1 d . . P . .
H9A H 0.721828 0.479337 0.425556 0.052 Uiso 0.5 1 d R U P . .
H9B H 0.754298 0.541258 0.349175 0.052 Uiso 0.5 1 d R U P . .
C10 C 0.5084(18) 0.5405(12) 0.3869(13) 0.056(5) Uani 0.5 1 d . . P . .
H10A H 0.488354 0.490974 0.347717 0.068 Uiso 0.5 1 d R U P . .
H10B H 0.440603 0.527103 0.433457 0.068 Uiso 0.5 1 d R U P . .

loop_
_atom_site_aniso_label
_atom_site_aniso_U_11
_atom_site_aniso_U_22
_atom_site_aniso_U_33
_atom_site_aniso_U_23
_atom_site_aniso_U_13
_atom_site_aniso_U_12
Pb1 0.02483(12) 0.02647(13) 0.02790(14) 0.000 0.00182(8) 0.000
Br1 0.0399(2) 0.0299(2) 0.0387(3) 0.00999(17) 0.00097(18) -0.00003(16)
Br2 0.0504(3) 0.0461(3) 0.0219(3) 0.000 0.0041(3) 0.000
Na1 0.0376(11) 0.0283(10) 0.0293(13) 0.000 0.0003(9) 0.000
O1 0.053(4) 0.034(3) 0.048(4) 0.005(3) -0.003(3) -0.006(3)
O2 0.052(4) 0.028(3) 0.042(4) 0.003(3) -0.010(3) 0.002(3)
O3 0.041(3) 0.032(3) 0.039(4) 0.011(3) -0.007(3) -0.002(3)
O4 0.042(3) 0.034(3) 0.033(4) 0.006(3) -0.003(3) 0.002(3)
O5 0.051(4) 0.039(3) 0.041(4) -0.007(3) 0.004(3) 0.003(3)
C1 0.049(7) 0.037(8) 0.052(8) -0.012(6) -0.013(5) -0.012(5)
C2 0.046(3) 0.066(5) 0.046(5) 0.000 -0.016(4) 0.000
C3 0.058(7) 0.033(6) 0.043(7) 0.006(5) 0.003(6) 0.010(5)
C4 0.065(9) 0.036(6) 0.030(6) -0.006(5) -0.003(7) 0.012(8)
C5 0.045(9) 0.039(7) 0.030(8) 0.003(6) 0.012(7) -0.010(7)
C6 0.039(7) 0.041(8) 0.036(6) -0.003(5) -0.001(6) -0.007(5)
C7 0.040(3) 0.085(5) 0.039(4) 0.000 -0.010(3) 0.000
C8 0.041(8) 0.055(9) 0.055(8) 0.007(7) -0.002(6) 0.015(6)
C9 0.057(14) 0.028(7) 0.045(10) 0.001(6) -0.009(9) 0.005(9)
C10 0.090(13) 0.020(6) 0.060(9) -0.004(5) 0.011(11) -0.012(9)

loop_
_atom_type_symbol
_atom_type_description
_atom_type_scat_dispersion_real
_atom_type_scat_dispersion_imag
_atom_type_scat_source
C C 0.0033 0.0016 'International Tables Vol C Tables 4.2.6.8 and 6.1.1.4'
H H 0.0000 0.0000 'International Tables Vol C Tables 4.2.6.8 and 6.1.1.4'
O O 0.0106 0.0060 'International Tables Vol C Tables 4.2.6.8 and 6.1.1.4'
Pb Pb -3.3944 10.1111 'International Tables Vol C Tables 4.2.6.8 and 6.1.1.4'
Br Br -0.2901 2.4595 'International Tables Vol C Tables 4.2.6.8 and 6.1.1.4'
Na Na 0.0362 0.0249 'International Tables Vol C Tables 4.2.6.8 and 6.1.1.4'

loop_
_geom_angle_atom_site_label_1
_geom_angle_atom_site_label_2
_geom_angle_atom_site_label_3
_geom_angle
_geom_angle_site_symmetry_1
_geom_angle_site_symmetry_3
_geom_angle_publ_flag
Br1 Pb1 Br1 85.697(15) . 7_575 ?
Br1 Pb1 Br1 95.735(12) . 6_657 ?
Br1 Pb1 Br1 178.028(12) 7_575 6_657 ?
Br1 Pb1 Br1 178.028(11) . 4_566 ?
Br1 Pb1 Br1 95.735(12) 7_575 4_566 ?
Br1 Pb1 Br1 82.802(15) 6_657 4_566 ?
Br1 Pb1 Br2 97.366(12) . 6_657 ?
Br1 Pb1 Br2 97.366(12) 7_575 6_657 ?
Br1 Pb1 Br2 81.119(11) 6_657 6_657 ?
Br1 Pb1 Br2 81.119(11) 4_566 6_657 ?
Br1 Pb1 Br2 82.304(11) . . ?
Br1 Pb1 Br2 82.304(11) 7_575 . ?
Br1 Pb1 Br2 99.218(12) 6_657 . ?
Br1 Pb1 Br2 99.218(12) 4_566 . ?
Br2 Pb1 Br2 179.547(16) 6_657 . ?
Pb1 Br1 Pb1 81.454(9) . 6_557 ?
Na1 Br2 Pb1 162.08(4) . 6_557 ?
Na1 Br2 Pb1 118.72(4) . . ?
Pb1 Br2 Pb1 79.200(14) 6_557 . ?
O5 Na1 O5 103.5(3) 7_575 . ?
O5 Na1 O3 140.2(2) 7_575 7_575 ?
O5 Na1 O3 37.0(2) . 7_575 ?
O5 Na1 O3 37.0(2) 7_575 . ?
O5 Na1 O3 140.2(2) . . ?
O3 Na1 O3 171.9(3) 7_575 . ?
O5 Na1 O1 138.6(2) 7_575 . ?
O5 Na1 O1 69.3(2) . . ?
O3 Na1 O1 42.7(2) 7_575 . ?
O3 Na1 O1 131.7(2) . . ?
O5 Na1 O1 69.3(2) 7_575 7_575 ?
O5 Na1 O1 138.6(2) . 7_575 ?
O3 Na1 O1 131.7(2) 7_575 7_575 ?
O3 Na1 O1 42.7(2) . 7_575 ?
O1 Na1 O1 89.2(3) . 7_575 ?
O5 Na1 O2 102.6(2) 7_575 . ?
O5 Na1 O2 136.9(2) . . ?
O3 Na1 O2 107.9(2) 7_575 . ?
O3 Na1 O2 69.9(2) . . ?
O1 Na1 O2 68.4(2) . . ?
O1 Na1 O2 34.2(2) 7_575 . ?
O5 Na1 O2 136.9(2) 7_575 7_575 ?
O5 Na1 O2 102.6(2) . 7_575 ?
O3 Na1 O2 69.9(2) 7_575 7_575 ?
O3 Na1 O2 107.9(2) . 7_575 ?
O1 Na1 O2 34.2(2) . 7_575 ?
O1 Na1 O2 68.4(2) 7_575 7_575 ?
O2 Na1 O2 38.1(3) . 7_575 ?
O5 Na1 O4 69.8(2) 7_575 7_575 ?
O5 Na1 O4 35.04(19) . 7_575 ?
O3 Na1 O4 70.46(19) 7_575 7_575 ?
O3 Na1 O4 105.5(2) . 7_575 ?
O1 Na1 O4 89.2(2) . 7_575 ?
O1 Na1 O4 114.3(2) 7_575 7_575 ?
O2 Na1 O4 136.7(2) . 7_575 ?
O2 Na1 O4 122.1(2) 7_575 7_575 ?
O5 Na1 O4 35.04(19) 7_575 . ?
O5 Na1 O4 69.8(2) . . ?
O3 Na1 O4 105.5(2) 7_575 . ?
O3 Na1 O4 70.46(19) . . ?
O1 Na1 O4 114.3(2) . . ?
O1 Na1 O4 89.2(2) 7_575 . ?
O2 Na1 O4 122.1(2) . . ?
O2 Na1 O4 136.7(2) 7_575 . ?
O4 Na1 O4 35.1(3) 7_575 . ?
O5 Na1 Br2 100.89(16) 7_575 . ?
O5 Na1 Br2 100.89(16) . . ?
O3 Na1 Br2 94.07(15) 7_575 . ?
O3 Na1 Br2 94.07(15) . . ?
O1 Na1 Br2 120.50(15) . . ?
O1 Na1 Br2 120.50(15) 7_575 . ?
O2 Na1 Br2 107.14(17) . . ?
O2 Na1 Br2 107.14(17) 7_575 . ?
O4 Na1 Br2 116.12(16) 7_575 . ?
O4 Na1 Br2 116.12(16) . . ?
O5 Na1 C10 146.6(3) 7_575 . ?
O5 Na1 C10 49.3(3) . . ?
O3 Na1 C10 16.3(4) 7_575 . ?
O3 Na1 C10 158.2(4) . . ?
O1 Na1 C10 26.6(4) . . ?
O1 Na1 C10 115.8(4) 7_575 . ?
O2 Na1 C10 92.1(4) . . ?
O2 Na1 C10 54.5(4) 7_575 . ?
O4 Na1 C10 78.9(3) 7_575 . ?
O4 Na1 C10 112.2(3) . . ?
Br2 Na1 C10 103.2(4) . . ?
C3 O1 C1 35.5(6) 7_575 . ?
C3 O1 O2 69.9(7) 7_575 7_575 ?
C1 O1 O2 34.4(4) . 7_575 ?
C3 O1 C10 88.9(10) 7_575 . ?
C1 O1 C10 113.3(8) . . ?
O2 O1 C10 131.0(8) 7_575 . ?
C3 O1 C4 68.5(9) 7_575 7_575 ?
C1 O1 C4 88.6(8) . 7_575 ?
O2 O1 C4 108.3(7) 7_575 7_575 ?
C10 O1 C4 25.0(7) . 7_575 ?
C3 O1 O3 119.7(8) 7_575 7_575 ?
C1 O1 O3 128.2(7) . 7_575 ?
O2 O1 O3 121.1(5) 7_575 7_575 ?
C10 O1 O3 36.1(8) . 7_575 ?
C4 O1 O3 51.5(6) 7_575 7_575 ?
C3 O1 Na1 140.7(8) 7_575 . ?
C1 O1 Na1 106.9(6) . . ?
O2 O1 Na1 73.6(4) 7_575 . ?
C10 O1 Na1 104.4(9) . . ?
C4 O1 Na1 110.9(8) 7_575 . ?
O3 O1 Na1 68.6(3) 7_575 . ?
C1 O2 C2 93.2(11) 7_575 . ?
C1 O2 O1 71.7(9) 7_575 7_575 ?
C2 O2 O1 124.3(6) . 7_575 ?
C1 O2 C3 30.0(10) 7_575 . ?
C2 O2 C3 109.8(7) . . ?
O1 O2 C3 41.7(5) 7_575 . ?
C1 O2 O2 146.4(10) 7_575 7_575 ?
C2 O2 O2 53.8(4) . 7_575 ?
O1 O2 O2 129.2(4) 7_575 7_575 ?
C3 O2 O2 156.6(5) . 7_575 ?
C1 O2 Na1 141.1(11) 7_575 . ?
C2 O2 Na1 119.3(5) . . ?
O1 O2 Na1 72.2(4) 7_575 . ?
C3 O2 Na1 112.5(6) . . ?
O2 O2 Na1 70.95(15) 7_575 . ?
C10 O3 C9 78.8(17) 7_575 7_575 ?
C10 O3 C4 23.9(13) 7_575 . ?
C9 O3 C4 101.8(15) 7_575 . ?
C10 O3 C5 91.9(16) 7_575 . ?
C9 O3 C5 13(2) 7_575 . ?
C4 O3 C5 114.6(14) . . ?
C10 O3 O5 136.1(11) 7_575 7_575 ?
C9 O3 O5 61.0(14) 7_575 7_575 ?
C4 O3 O5 159.5(8) . 7_575 ?
C5 O3 O5 49.3(13) . 7_575 ?
C10 O3 O1 54.6(10) 7_575 7_575 ?
C9 O3 O1 98.6(15) 7_575 7_575 ?
C4 O3 O1 56.6(7) . 7_575 ?
C5 O3 O1 107.8(12) . 7_575 ?
O5 O3 O1 112.1(5) 7_575 7_575 ?
C10 O3 Na1 122.8(11) 7_575 . ?
C9 O3 Na1 119.3(15) 7_575 . ?
C4 O3 Na1 115.0(8) . . ?
C5 O3 Na1 113.2(14) . . ?
O5 O3 Na1 69.8(3) 7_575 . ?
O1 O3 Na1 68.7(3) 7_575 . ?
C10 O3 H10B 49.4(6) 7_575 7_575 ?
C9 O3 H10B 112.9(17) 7_575 7_575 ?
C4 O3 H10B 30.7(15) . 7_575 ?
C5 O3 H10B 122.2(16) . 7_575 ?
O5 O3 H10B 162.8(10) 7_575 7_575 ?
O1 O3 H10B 84.4(10) 7_575 7_575 ?
Na1 O3 H10B 123.5(9) . 7_575 ?
C8 O4 C7 87.5(9) 7_575 . ?
C8 O4 C6 30.1(8) 7_575 . ?
C7 O4 C6 108.3(7) . . ?
C8 O4 O5 68.5(7) 7_575 7_575 ?
C7 O4 O5 125.6(6) . 7_575 ?
C6 O4 O5 38.6(5) . 7_575 ?
C8 O4 O4 142.4(8) 7_575 7_575 ?
C7 O4 O4 56.8(3) . 7_575 ?
C6 O4 O4 162.9(5) . 7_575 ?
O5 O4 O4 140.2(4) 7_575 7_575 ?
C8 O4 Na1 135.1(8) 7_575 . ?
C7 O4 Na1 105.7(4) . . ?
C6 O4 Na1 107.1(6) . . ?
O5 O4 Na1 69.1(4) 7_575 . ?
O4 O4 Na1 72.43(13) 7_575 . ?
C6 O5 C5 82.5(15) 7_575 7_575 ?
C6 O5 C9 96.5(14) 7_575 . ?
C5 O5 C9 14(2) 7_575 . ?
C6 O5 C8 28.1(9) 7_575 . ?
C5 O5 C8 103.0(14) 7_575 . ?
C9 O5 C8 115.4(13) . . ?
C6 O5 O4 69.3(8) 7_575 7_575 ?
C5 O5 O4 124.7(14) 7_575 7_575 ?
C9 O5 O4 129.0(13) . 7_575 ?
C8 O5 O4 41.4(5) . 7_575 ?
C6 O5 O3 143.3(10) 7_575 7_575 ?
C5 O5 O3 63.6(12) 7_575 7_575 ?
C9 O5 O3 50.8(11) . 7_575 ?
C8 O5 O3 166.0(7) . 7_575 ?
O4 O5 O3 141.8(6) 7_575 7_575 ?
C6 O5 Na1 143.4(9) 7_575 . ?
C5 O5 Na1 128.2(13) 7_575 . ?
C9 O5 Na1 114.3(12) . . ?
C8 O5 Na1 115.8(6) . . ?
O4 O5 Na1 75.8(4) 7_575 . ?
O3 O5 Na1 73.2(3) 7_575 . ?
C3 C1 O2 119.6(19) 7_575 7_575 ?
C3 C1 O1 45.7(11) 7_575 . ?
O2 C1 O1 73.9(10) 7_575 . ?
C3 C1 C2 134.0(17) 7_575 . ?
O2 C1 C2 55.8(9) 7_575 . ?
O1 C1 C2 107.5(8) . . ?
C3 C1 Na1 92.2(13) 7_575 . ?
O2 C1 Na1 29.2(8) 7_575 . ?
O1 C1 Na1 47.6(5) . . ?
C2 C1 Na1 81.5(5) . . ?
C3 C1 H1A 63.8 7_575 . ?
O2 C1 H1A 159.4 7_575 . ?
O1 C1 H1A 106.3 . . ?
C2 C1 H1A 106.2 . . ?
Na1 C1 H1A 153.2 . . ?
C3 C1 H1B 111.8 7_575 . ?
O2 C1 H1B 89.7 7_575 . ?
O1 C1 H1B 114.2 . . ?
C2 C1 H1B 113.8 . . ?
Na1 C1 H1B 91.0 . . ?
H1A C1 H1B 108.2 . . ?
O2 C2 O2 72.4(7) 7_575 . ?
O2 C2 C1 31.0(4) 7_575 . ?
O2 C2 C1 103.2(8) . . ?
O2 C2 C1 103.2(8) 7_575 7_575 ?
O2 C2 C1 31.0(4) . 7_575 ?
C1 C2 C1 133.6(10) . 7_575 ?
O2 C2 H2A 123.0 7_575 . ?
O2 C2 H2A 110.7 . . ?
C1 C2 H2A 114.5 . . ?
C1 C2 H2A 96.7 7_575 . ?
O2 C2 H2B 124.0 7_575 . ?
O2 C2 H2B 110.2 . . ?
C1 C2 H2B 109.7 . . ?
C1 C2 H2B 90.1 7_575 . ?
H2A C2 H2B 108.5 . . ?
O2 C2 H2A 110.7(4) 7_575 7_575 ?
O2 C2 H2A 123.0(4) . 7_575 ?
C1 C2 H2A 96.7(5) . 7_575 ?
C1 C2 H2A 114.5(5) 7_575 7_575 ?
H2A C2 H2A 18.7 . 7_575 ?
H2B C2 H2A 112.2 . 7_575 ?
O2 C2 H2B 110.2(4) 7_575 7_575 ?
O2 C2 H2B 124.0(4) . 7_575 ?
C1 C2 H2B 90.1(5) . 7_575 ?
C1 C2 H2B 109.7(5) 7_575 7_575 ?
H2A C2 H2B 112.2 . 7_575 ?
H2B C2 H2B 21.0 . 7_575 ?
H2A C2 H2B 108.5 7_575 7_575 ?
C1 C3 O1 98.8(15) 7_575 7_575 ?
C1 C3 O2 30.4(10) 7_575 . ?
O1 C3 O2 68.4(7) 7_575 . ?
C1 C3 C4 121.5(17) 7_575 . ?
O1 C3 C4 72.4(9) 7_575 . ?
O2 C3 C4 109.5(11) . . ?
C1 C3 C10 131.5(17) 7_575 7_575 ?
O1 C3 C10 55.2(8) 7_575 7_575 ?
O2 C3 C10 109.2(10) . 7_575 ?
C4 C3 C10 21.6(6) . 7_575 ?
C1 C3 H3A 80.1 7_575 . ?
O1 C3 H3A 178.0 7_575 . ?
O2 C3 H3A 110.6 . . ?
C4 C3 H3A 109.6 . . ?
C10 C3 H3A 126.7 7_575 . ?
C1 C3 H3B 122.0 7_575 . ?
O1 C3 H3B 70.8 7_575 . ?
O2 C3 H3B 109.5 . . ?
C4 C3 H3B 109.3 . . ?
C10 C3 H3B 89.9 7_575 . ?
H3A C3 H3B 108.4 . . ?
C1 C3 H1A 65.1(11) 7_575 7_575 ?
O1 C3 H1A 152.5(15) 7_575 7_575 ?
O2 C3 H1A 93.4(8) . 7_575 ?
C4 C3 H1A 134.7(15) . 7_575 ?
C10 C3 H1A 152.0(13) 7_575 7_575 ?
H3A C3 H1A 25.6 . 7_575 ?
H3B C3 H1A 98.1 . 7_575 ?
C10 C4 O3 40(3) 7_575 . ?
C10 C4 C3 100(3) 7_575 . ?
O3 C4 C3 110.9(11) . . ?
C10 C4 O1 68(3) 7_575 7_575 ?
O3 C4 O1 72.0(8) . 7_575 ?
C3 C4 O1 39.1(6) . 7_575 ?
C10 C4 H4A 79.8 7_575 . ?
O3 C4 H4A 110.4 . . ?
C3 C4 H4A 111.1 . . ?
O1 C4 H4A 123.4 7_575 . ?
C10 C4 H4B 143.5 7_575 . ?
O3 C4 H4B 107.0 . . ?
C3 C4 H4B 109.1 . . ?
O1 C4 H4B 125.7 7_575 . ?
H4A C4 H4B 108.2 . . ?
C10 C4 H10B 88(3) 7_575 7_575 ?
O3 C4 H10B 58.7(14) . 7_575 ?
C3 C4 H10B 150(3) . 7_575 ?
O1 C4 H10B 124(3) 7_575 7_575 ?
H4A C4 H10B 98.9 . 7_575 ?
H4B C4 H10B 55.9 . 7_575 ?
C9 C5 O5 111(10) 7_575 7_575 ?
C9 C5 C6 151(10) 7_575 . ?
O5 C5 C6 40.0(11) 7_575 . ?
C9 C5 O3 50(9) 7_575 . ?
O5 C5 O3 67.1(15) 7_575 . ?
C6 C5 O3 106(2) . . ?
C9 C5 C10 16(8) 7_575 7_575 ?
O5 C5 C10 99.1(19) 7_575 7_575 ?
C6 C5 C10 139(2) . 7_575 ?
O3 C5 C10 34.4(9) . 7_575 ?
C9 C5 H5A 93.3 7_575 . ?
O5 C5 H5A 135.2 7_575 . ?
C6 C5 H5A 112.9 . . ?
O3 C5 H5A 109.6 . . ?
C10 C5 H5A 95.9 7_575 . ?
C9 C5 H5B 69.8 7_575 . ?
O5 C5 H5B 114.8 7_575 . ?
C6 C5 H5B 111.2 . . ?
O3 C5 H5B 108.5 . . ?
C10 C5 H5B 84.2 7_575 . ?
H5A C5 H5B 108.5 . . ?
C9 C5 H9A 87(10) 7_575 7_575 ?
O5 C5 H9A 131(5) 7_575 7_575 ?
C6 C5 H9A 117(4) . 7_575 ?
O3 C5 H9A 99(4) . 7_575 ?
C10 C5 H9A 87(3) 7_575 7_575 ?
H5A C5 H9A 10.8 . 7_575 ?
H5B C5 H9A 114.1 . 7_575 ?
C9 C5 H9B 72(9) 7_575 7_575 ?
O5 C5 H9B 120(5) 7_575 7_575 ?
C6 C5 H9B 112(4) . 7_575 ?
O3 C5 H9B 114(4) . 7_575 ?
C10 C5 H9B 87(3) 7_575 7_575 ?
H5A C5 H9B 102.8 . 7_575 ?
H5B C5 H9B 6.3 . 7_575 ?
H9A C5 H9B 108.9 7_575 7_575 ?
C8 C6 O5 115(2) 7_575 7_575 ?
C8 C6 O4 43.2(15) 7_575 . ?
O5 C6 O4 72.1(9) 7_575 . ?
C8 C6 C5 142(2) 7_575 . ?
O5 C6 C5 57.5(14) 7_575 . ?
O4 C6 C5 111.5(16) . . ?
C8 C6 C9 140(2) 7_575 7_575 ?
O5 C6 C9 51.9(12) 7_575 7_575 ?
O4 C6 C9 106.5(13) . 7_575 ?
C5 C6 C9 6(2) . 7_575 ?
C8 C6 H6A 68.6 7_575 . ?
O5 C6 H6A 159.4 7_575 . ?
O4 C6 H6A 106.7 . . ?
C5 C6 H6A 106.3 . . ?
C9 C6 H6A 111.3 7_575 . ?
C8 C6 H6B 106.0 7_575 . ?
O5 C6 H6B 90.4 7_575 . ?
O4 C6 H6B 112.3 . . ?
C5 C6 H6B 111.2 . . ?
C9 C6 H6B 111.5 7_575 . ?
H6A C6 H6B 108.4 . . ?
O4 C7 O4 66.3(6) . 7_575 ?
O4 C7 C8 103.5(7) . . ?
O4 C7 C8 37.9(5) 7_575 . ?
O4 C7 C8 37.9(5) . 7_575 ?
O4 C7 C8 103.5(7) 7_575 7_575 ?
C8 C7 C8 138.1(11) . 7_575 ?
O4 C7 Na1 49.5(3) . . ?
O4 C7 Na1 49.5(3) 7_575 . ?
C8 C7 Na1 80.0(5) . . ?
C8 C7 Na1 80.0(5) 7_575 . ?
O4 C7 H7A 112.1 . . ?
O4 C7 H7A 121.8 7_575 . ?
C8 C7 H7A 114.7 . . ?
C8 C7 H7A 99.3 7_575 . ?
Na1 C7 H7A 83.9 . . ?
O4 C7 H7B 109.5 . . ?
O4 C7 H7B 127.0 7_575 . ?
C8 C7 H7B 108.0 . . ?
C8 C7 H7B 81.4 7_575 . ?
Na1 C7 H7B 159.0 . . ?
H7A C7 H7B 108.9 . . ?
O4 C7 H7A 121.8(4) . 7_575 ?
O4 C7 H7A 112.1(4) 7_575 7_575 ?
C8 C7 H7A 99.3(5) . 7_575 ?
C8 C7 H7A 114.7(5) 7_575 7_575 ?
Na1 C7 H7A 83.88(14) . 7_575 ?
H7A C7 H7A 15.8 . 7_575 ?
H7B C7 H7A 113.0 . 7_575 ?
O4 C7 H7B 127.0(4) . 7_575 ?
O4 C7 H7B 109.5(3) 7_575 7_575 ?
C8 C7 H7B 81.4(5) . 7_575 ?
C8 C7 H7B 108.0(5) 7_575 7_575 ?
Na1 C7 H7B 158.97(10) . 7_575 ?
H7A C7 H7B 113.0 . 7_575 ?
H7B C7 H7B 28.5 . 7_575 ?
H7A C7 H7B 108.9 7_575 7_575 ?
C6 C8 O4 107(2) 7_575 7_575 ?
C6 C8 O5 36.9(15) 7_575 . ?
O4 C8 O5 70.1(8) 7_575 . ?
C6 C8 C7 136(2) 7_575 . ?
O4 C8 C7 54.6(7) 7_575 . ?
O5 C8 C7 107.2(8) . . ?
C6 C8 H8A 75.8 7_575 . ?
O4 C8 H8A 157.9 7_575 . ?
O5 C8 H8A 107.9 . . ?
C7 C8 H8A 107.9 . . ?
C6 C8 H8B 107.4 7_575 . ?
O4 C8 H8B 92.4 7_575 . ?
O5 C8 H8B 113.1 . . ?
C7 C8 H8B 112.5 . . ?
H8A C8 H8B 108.0 . . ?
C6 C8 H6A 66.3(14) 7_575 7_575 ?
O4 C8 H6A 151(2) 7_575 7_575 ?
O5 C8 H6A 100.9(9) . 7_575 ?
C7 C8 H6A 149.3(14) . 7_575 ?
H8A C8 H6A 50.2 . 7_575 ?
H8B C8 H6A 65.6 . 7_575 ?
C5 C9 O3 117(10) 7_575 7_575 ?
C5 C9 O5 54(10) 7_575 . ?
O3 C9 O5 68.1(17) 7_575 . ?
C5 C9 C10 160(10) 7_575 . ?
O3 C9 C10 43.6(12) 7_575 . ?
O5 C9 C10 110(2) . . ?
C5 C9 C6 24(10) 7_575 7_575 ?
O3 C9 C6 98(2) 7_575 7_575 ?
O5 C9 C6 31.6(7) . 7_575 ?
C10 C9 C6 141(2) . 7_575 ?
C5 C9 H9A 70.3 7_575 . ?
O3 C9 H9A 111.1 7_575 . ?
O5 C9 H9A 109.1 . . ?
C10 C9 H9A 108.8 . . ?
C6 C9 H9A 90.0 7_575 . ?
C5 C9 H9B 85.8 7_575 . ?
O3 C9 H9B 139.4 7_575 . ?
O5 C9 H9B 108.0 . . ?
C10 C9 H9B 113.0 . . ?
C6 C9 H9B 91.5 7_575 . ?
H9A C9 H9B 108.2 . . ?
C5 C9 H5B 87(9) 7_575 7_575 ?
O3 C9 H5B 134(5) 7_575 7_575 ?
O5 C9 H5B 104(4) . 7_575 ?
C10 C9 H5B 111(4) . 7_575 ?
C6 C9 H5B 91(4) 7_575 7_575 ?
H9A C9 H5B 114.3 . 7_575 ?
H9B C9 H5B 6.3 . 7_575 ?
C4 C10 O3 116(4) 7_575 7_575 ?
C4 C10 O1 87(3) 7_575 . ?
O3 C10 O1 89.3(12) 7_575 . ?
C4 C10 C9 165(4) 7_575 . ?
O3 C10 C9 57.6(15) 7_575 . ?
O1 C10 C9 105.7(16) . . ?
C4 C10 C3 58(3) 7_575 7_575 ?
O3 C10 C3 119.8(14) 7_575 7_575 ?
O1 C10 C3 35.9(6) . 7_575 ?
C9 C10 C3 136.6(17) . 7_575 ?
C4 C10 C5 162(4) 7_575 7_575 ?
O3 C10 C5 53.7(12) 7_575 7_575 ?
O1 C10 C5 106.1(14) . 7_575 ?
C9 C10 C5 4(2) . 7_575 ?
C3 C10 C5 138.4(15) 7_575 7_575 ?
C4 C10 Na1 102(3) 7_575 . ?
O3 C10 Na1 40.9(8) 7_575 . ?
O1 C10 Na1 49.0(6) . . ?
C9 C10 Na1 81.5(15) . . ?
C3 C10 Na1 79.6(7) 7_575 . ?
C5 C10 Na1 79.1(12) 7_575 . ?
C4 C10 H10A 79.5 7_575 . ?
O3 C10 H10A 159.3 7_575 . ?
O1 C10 H10A 105.9 . . ?
C9 C10 H10A 103.8 . . ?
C3 C10 H10A 79.5 7_575 . ?
C5 C10 H10A 107.4 7_575 . ?
Na1 C10 H10A 154.2 . . ?
C4 C10 H10B 49.7 7_575 . ?
O3 C10 H10B 76.1 7_575 . ?
O1 C10 H10B 115.8 . . ?
C9 C10 H10B 116.1 . . ?
C3 C10 H10B 103.0 7_575 . ?
C5 C10 H10B 112.7 7_575 . ?
Na1 C10 H10B 91.0 . . ?
H10A C10 H10B 108.4 . . ?

loop_
_geom_bond_atom_site_label_1
_geom_bond_atom_site_label_2
_geom_bond_distance
_geom_bond_site_symmetry_2
_geom_bond_publ_flag
Pb1 Br1 2.9751(4) . ?
Pb1 Br1 2.9751(4) 7_575 ?
Pb1 Br1 3.0594(4) 6_657 ?
Pb1 Br1 3.0594(4) 4_566 ?
Pb1 Br2 3.0838(6) 6_657 ?
Pb1 Br2 3.0937(6) . ?
Br2 Na1 2.932(2) . ?
Na1 O5 2.345(6) 7_575 ?
Na1 O5 2.345(6) . ?
Na1 O3 2.393(6) 7_575 ?
Na1 O3 2.393(6) . ?
Na1 O1 2.395(7) . ?
Na1 O1 2.395(7) 7_575 ?
Na1 O2 2.414(7) . ?
Na1 O2 2.414(7) 7_575 ?
Na1 O4 2.434(6) 7_575 ?
Na1 O4 2.434(6) . ?
Na1 C10 3.073(17) . ?
O1 C3 1.012(11) 7_575 ?
O1 C1 1.397(12) . ?
O1 O2 1.414(8) 7_575 ?
O1 C10 1.419(18) . ?
O1 C4 1.529(17) 7_575 ?
O1 O3 1.742(9) 7_575 ?
O2 C1 0.832(10) 7_575 ?
O2 C2 1.334(8) . ?
O2 C3 1.429(11) . ?
O2 O2 1.575(13) 7_575 ?
O3 C10 1.027(19) 7_575 ?
O3 C9 1.26(3) 7_575 ?
O3 C4 1.433(15) . ?
O3 C5 1.46(3) . ?
O3 O5 1.506(9) 7_575 ?
O3 H10B 1.224(13) 7_575 ?
O4 C8 1.013(13) 7_575 ?
O4 C7 1.343(7) . ?
O4 C6 1.416(13) . ?
O4 O5 1.441(7) 7_575 ?
O4 O4 1.470(11) 7_575 ?
O5 C6 0.946(12) 7_575 ?
O5 C5 1.24(3) 7_575 ?
O5 C9 1.42(3) . ?
O5 C8 1.426(12) . ?
C1 C3 0.822(11) 7_575 ?
C1 C2 1.611(12) . ?
C1 H1A 0.9583 . ?
C1 H1B 0.9567 . ?
C2 H2A 0.9568 . ?
C2 H2B 0.9566 . ?
C2 H2A 0.9568 7_575 ?
C2 H2B 0.9566 7_575 ?
C3 C4 1.49(2) . ?
C3 C10 1.73(2) 7_575 ?
C3 H3A 0.9572 . ?
C3 H3B 0.9569 . ?
C4 C10 0.646(17) 7_575 ?
C4 H4A 0.9595 . ?
C4 H4B 0.9567 . ?
C4 H10B 0.73(4) 7_575 ?
C5 C9 0.37(5) 7_575 ?
C5 C6 1.46(3) . ?
C5 C10 1.82(3) 7_575 ?
C5 H5A 0.9599 . ?
C5 H5B 0.9569 . ?
C5 H9A 0.90(7) 7_575 ?
C5 H9B 1.00(6) 7_575 ?
C6 C8 0.741(11) 7_575 ?
C6 C9 1.79(3) 7_575 ?
C6 H6A 0.9569 . ?
C6 H6B 0.9570 . ?
C7 C8 1.646(13) . ?
C7 C8 1.646(13) 7_575 ?
C7 H7A 0.9570 . ?
C7 H7B 0.9567 . ?
C7 H7A 0.9569 7_575 ?
C7 H7B 0.9567 7_575 ?
C8 H8A 0.9581 . ?
C8 H8B 0.9569 . ?
C9 C10 1.46(3) . ?
C9 H9A 0.9589 . ?
C9 H9B 0.9568 . ?
C10 H10A 0.9583 . ?
C10 H10B 0.9570 . ?

loop_
_geom_hbond_atom_site_label_D
_geom_hbond_atom_site_label_H
_geom_hbond_atom_site_label_A
_geom_hbond_distance_DH
_geom_hbond_distance_HA
_geom_hbond_distance_DA
_geom_hbond_angle_DHA
_geom_hbond_site_symmetry_A
_geom_hbond_publ_flag
C3 H3A Br1 0.96 2.92 3.686(11) 137.4 8_665 yes
C6 H6B Br1 0.96 3.01 3.922(12) 159.2 4_566 yes
C10 H10A Br1 0.96 3.05 3.92(2) 150.6 5_666 yes
C10 H10B O3 0.96 2.66 3.47(2) 142.5 3_646 yes
